data_4035255
loop_
_publ_author_name
'Vlasenko, Yulia A.'
'Postnikov, Pavel S.'
'Trusova, Marina E.'
'Shafir, Alexandr'
'Zhdankin, Viktor V.'
'Yoshimura, Akira'
'Yusubov, Mekhman S.'

_publ_section_title
;
 Synthesis of Five-Membered Iodine-Nitrogen Heterocycles from
 Benzimidazole-Based Iodonium Salts.
;
_journal_issue 19
_journal_name_full 'The Journal of organic chemistry'
_journal_page_first 12056
_journal_page_last 12070
_journal_paper_doi 10.1021/acs.joc.8b01995
_journal_volume 83
_journal_year 2018
_chemical_formula_sum 'C23 H19 F3 I N3 O5 S'
_chemical_formula_weight 633.37
_space_group_IT_number 2
_space_group_name_Hall '-P 1'
_space_group_name_H-M_alt 'P -1'
_symmetry_cell_setting triclinic
_atom_sites_solution_hydrogens geom
_audit_creation_method SHELXL-2018/3
_cell_angle_alpha 71.1374(12)
_cell_angle_beta 75.6257(11)
_cell_angle_gamma 73.3462(13)
_cell_formula_units_Z 2
_cell_length_a 7.98332(12)
_cell_length_b 12.02240(18)
_cell_length_c 13.58838(15)
_cell_measurement_reflns_used 15559
_cell_measurement_temperature 100(2)
_cell_measurement_theta_max 33.0600
_cell_measurement_theta_min 2.0730
_cell_volume 1164.84(3)
_computing_cell_refinement 'CrysAlisPro 1.171.39.12b (Rigaku OD, 2015)'
_computing_data_collection 'CrysAlisPro 1.171.39.12b (Rigaku OD, 2015)'
_computing_data_reduction 'CrysAlisPro 1.171.39.12b (Rigaku OD, 2015)'
_computing_molecular_graphics 'SHELXL-2014 (Sheldrick, 2014)'
_computing_publication_material 'SHELXL-2014 (Sheldrick, 2014)'
_computing_structure_refinement 'SHELXL-2014 (Sheldrick, 2014)'
_computing_structure_solution Sir2014
_diffrn_ambient_temperature 100(2)
_diffrn_detector_area_resol_mean 5.8140
_diffrn_detector_type 'PILATUS 200K'
_diffrn_measured_fraction_theta_full 0.999
_diffrn_measured_fraction_theta_max 0.997
_diffrn_measurement_device_type '1/4chi goniometer'
_diffrn_measurement_method
;
 Fullsphere data collection, phi and omega scans
;
_diffrn_measurement_specimen_support 'magnetic support with MicroMount'
_diffrn_radiation_monochromator 'Confocal Max Flux optic'
_diffrn_radiation_type MoK\a
_diffrn_radiation_wavelength 0.7107
_diffrn_reflns_av_R_equivalents 0.0177
_diffrn_reflns_av_unetI/netI 0.0205
_diffrn_reflns_Laue_measured_fraction_full 0.999
_diffrn_reflns_Laue_measured_fraction_max 0.997
_diffrn_reflns_limit_h_max 12
_diffrn_reflns_limit_h_min -12
_diffrn_reflns_limit_k_max 18
_diffrn_reflns_limit_k_min -14
_diffrn_reflns_limit_l_max 18
_diffrn_reflns_limit_l_min -20
_diffrn_reflns_number 23888
_diffrn_reflns_point_group_measured_fraction_full 0.999
_diffrn_reflns_point_group_measured_fraction_max 0.997
_diffrn_reflns_theta_full 25.242
_diffrn_reflns_theta_max 33.138
_diffrn_reflns_theta_min 2.087
_diffrn_source 'Microfocus rotating anode X-ray tube'
_diffrn_source_current 24
_diffrn_source_power 50
_diffrn_source_size '0.2 mm x 0.2 mm fine focus'
_diffrn_source_type 'Rigaku MicroMax-007HF'
_exptl_absorpt_coefficient_mu 1.531
_exptl_absorpt_correction_T_max 0.862
_exptl_absorpt_correction_T_min 0.663
_exptl_absorpt_correction_type multi-scan
_exptl_absorpt_process_details
;
CrysAlisPro 1.171.39.12b (Rigaku Oxford Diffraction, 2015)
Empirical absorption correction using spherical harmonics,
 implemented in SCALE3 ABSPACK scaling algorithm.
;
_exptl_crystal_colour colourless
_exptl_crystal_density_diffrn 1.806
_exptl_crystal_description plate
_exptl_crystal_F_000 628
_exptl_crystal_size_max 0.150
_exptl_crystal_size_mid 0.100
_exptl_crystal_size_min 0.020
_refine_diff_density_max 0.986
_refine_diff_density_min -0.879
_refine_diff_density_rms 0.094
_refine_ls_extinction_method none
_refine_ls_goodness_of_fit_ref 1.196
_refine_ls_hydrogen_treatment constr
_refine_ls_matrix_type full
_refine_ls_number_parameters 502
_refine_ls_number_reflns 8849
_refine_ls_number_restraints 491
_refine_ls_restrained_S_all 1.200
_refine_ls_R_factor_all 0.0330
_refine_ls_R_factor_gt 0.0296
_refine_ls_shift/su_max 0.002
_refine_ls_shift/su_mean 0.000
_refine_ls_structure_factor_coef Fsqd
_refine_ls_weighting_details 'w=1/[\s^2^(Fo^2^)+(0.0218P)^2^+1.5599P] where P=(Fo^2^+2Fc^2^)/3'
_refine_ls_weighting_scheme calc
_refine_ls_wR_factor_gt 0.0715
_refine_ls_wR_factor_ref 0.0725
_reflns_Friedel_coverage 0.000
_reflns_number_gt 8232
_reflns_number_total 8849
_reflns_threshold_expression 'I > 2\s(I)'
_cod_data_source_file jo8b01995_si_004.cif
_cod_data_source_block YV-49SH
_cod_depositor_comments
;
The following automatic conversions were performed:

data item '_exptl_absorpt_correction_type' value 'Multi-scan' was
changed to 'multi-scan' in accordance with the
/home/data/users/saulius/crontab/automatic-downloads/current/ACS/lib/dictionaries/cif_core.dic
dictionary named 'cif_core.dic' version 2.4.2 last updated on
2011-04-26.

data item '_symmetry_cell_setting' value 'Triclinic' was changed to
'triclinic' in accordance with the
/home/data/users/saulius/crontab/automatic-downloads/current/ACS/lib/dictionaries/cif_core.dic
dictionary named 'cif_core.dic' version 2.4.2 last updated on
2011-04-26.

Automatic conversion script
Id: cif_fix_values 6909 2019-04-08 15:41:33Z antanas 
;
_cod_database_code 4035255
_shelx_shelxl_version_number 2018/3
_shelx_space_group_comment
;
The symmetry employed for this shelxl refinement is uniquely defined
by the following loop, which should always be used as a source of
symmetry information in preference to the above space-group names.
They are only intended as comments.
;
_shelx_estimated_absorpt_t_min 0.862
_shelx_estimated_absorpt_t_max 0.862

loop_
_space_group_symop_operation_xyz
'x, y, z'
'-x, -y, -z'

loop_
_atom_site_label
_atom_site_type_symbol
_atom_site_fract_x
_atom_site_fract_y
_atom_site_fract_z
_atom_site_U_iso_or_equiv
_atom_site_adp_type
_atom_site_occupancy
_atom_site_site_symmetry_order
_atom_site_calc_flag
_atom_site_refinement_flags_posn
_atom_site_refinement_flags_adp
_atom_site_refinement_flags_occupancy
_atom_site_disorder_assembly
_atom_site_disorder_group
C1 C 0.6320(2) 0.88442(16) 0.79651(15) 0.0175(3) Uani 1 1 d . . . . .
C2 C 0.6331(3) 0.90759(19) 0.88937(17) 0.0226(4) Uani 1 1 d . . . . .
H2 H 0.588108 0.860430 0.954293 0.027 Uiso 1 1 calc R U . . .
C3 C 0.7040(3) 1.0040(2) 0.8832(2) 0.0291(4) Uani 1 1 d . . . . .
H3 H 0.707290 1.020936 0.944717 0.035 Uiso 1 1 calc R U . . .
C4 C 0.7691(3) 1.0743(2) 0.7861(2) 0.0320(5) Uani 1 1 d . . . . .
H4 H 0.814477 1.138811 0.782734 0.038 Uiso 1 1 calc R U . . .
C5 C 0.7670(3) 1.04936(19) 0.6942(2) 0.0271(4) Uani 1 1 d . . . . .
H5 H 0.811702 1.096972 0.629420 0.033 Uiso 1 1 calc R U . . .
C6 C 0.6986(2) 0.95337(17) 0.69749(15) 0.0192(3) Uani 1 1 d D . . . .
C14 C 0.4473(3) 0.68473(19) 0.97082(16) 0.0222(3) Uani 1 1 d . . . . .
C15 C 0.5766(3) 0.6184(2) 1.03354(17) 0.0254(4) Uani 1 1 d . . . . .
C16 C 0.5182(4) 0.5791(2) 1.14157(18) 0.0342(5) Uani 1 1 d . . . . .
H16 H 0.601421 0.536061 1.185456 0.041 Uiso 1 1 calc R U . . .
C17 C 0.3403(4) 0.6019(3) 1.18584(19) 0.0377(6) Uani 1 1 d . . . . .
C18 C 0.2159(3) 0.6664(2) 1.12033(18) 0.0300(4) Uani 1 1 d . . . . .
H18 H 0.096226 0.681680 1.149995 0.036 Uiso 1 1 calc R U . . .
C19 C 0.2654(3) 0.70897(19) 1.01135(16) 0.0230(4) Uani 1 1 d . . . . .
C20 C 0.7715(3) 0.5896(2) 0.9903(2) 0.0316(5) Uani 1 1 d . . . . .
H20A H 0.792061 0.545257 0.939407 0.047 Uiso 1 1 calc R U . . .
H20B H 0.835398 0.541831 1.046872 0.047 Uiso 1 1 calc R U . . .
H20C H 0.811601 0.663169 0.957109 0.047 Uiso 1 1 calc R U . . .
C21 C 0.2830(6) 0.5560(4) 1.3033(2) 0.0716(13) Uani 1 1 d . . . . .
H21A H 0.187581 0.615649 1.327880 0.107 Uiso 1 1 calc R U . . .
H21B H 0.381318 0.540194 1.338453 0.107 Uiso 1 1 calc R U . . .
H21C H 0.243756 0.482941 1.318381 0.107 Uiso 1 1 calc R U . . .
C22 C 0.1240(3) 0.7754(3) 0.94427(19) 0.0319(5) Uani 1 1 d . . . . .
H22A H 0.127258 0.730761 0.896366 0.048 Uiso 1 1 calc R U . . .
H22B H 0.144892 0.853745 0.904893 0.048 Uiso 1 1 calc R U . . .
H22C H 0.009684 0.783990 0.988781 0.048 Uiso 1 1 calc R U . . .
I1 I 0.52445(2) 0.73816(2) 0.80473(2) 0.01834(3) Uani 1 1 d . . . . .
C7 C 0.6910(9) 0.9245(6) 0.6016(3) 0.0177(8) Uani 0.75 1 d D U P A 1
N1 N 0.7529(6) 0.9806(4) 0.4998(3) 0.0182(6) Uani 0.75 1 d D U P A 1
H1 H 0.799566 1.042323 0.479224 0.022 Uiso 0.75 1 calc R U P A 1
N2 N 0.6329(11) 0.8298(5) 0.6074(3) 0.0178(7) Uani 0.75 1 d D U P A 1
C8 C 0.7269(4) 0.9205(3) 0.4363(2) 0.0175(5) Uani 0.75 1 d D U P A 1
C9 C 0.7645(4) 0.9386(3) 0.3269(2) 0.0202(4) Uani 0.75 1 d D U P A 1
H9 H 0.817163 1.000250 0.281069 0.024 Uiso 0.75 1 calc R U P A 1
C10 C 0.7171(4) 0.8575(3) 0.2920(2) 0.0202(5) Uani 0.75 1 d D U P A 1
C11 C 0.6366(4) 0.7643(3) 0.3573(2) 0.0227(5) Uani 0.75 1 d D U P A 1
H11 H 0.606582 0.713837 0.328350 0.027 Uiso 0.75 1 calc R U P A 1
C12 C 0.6015(4) 0.7474(3) 0.4652(2) 0.0216(5) Uani 0.75 1 d D U P A 1
H12 H 0.548369 0.685535 0.510194 0.026 Uiso 0.75 1 calc R U P A 1
C13 C 0.6482(5) 0.8257(3) 0.5049(2) 0.0184(6) Uani 0.75 1 d D U P A 1
N3 N 0.7527(3) 0.8709(2) 0.17797(19) 0.0263(5) Uani 0.75 1 d . U P A 1
O1 O 0.7111(7) 0.8000(4) 0.1461(3) 0.0326(7) Uani 0.75 1 d . U P A 1
O2 O 0.8239(4) 0.9520(3) 0.11998(18) 0.0415(6) Uani 0.75 1 d . U P A 1
C7' C 0.716(4) 0.9257(19) 0.6007(7) 0.0177(8) Uani 0.25 1 d D U P A 2
N1' N 0.770(2) 1.0033(11) 0.5092(8) 0.0198(18) Uani 0.25 1 d D U P A 2
H1' H 0.805587 1.067718 0.499764 0.024 Uiso 0.25 1 calc R U P A 2
N2' N 0.636(3) 0.8480(17) 0.5957(7) 0.022(2) Uani 0.25 1 d D U P A 2
C8' C 0.7545(12) 0.9538(8) 0.4353(5) 0.0170(15) Uani 0.25 1 d D U P A 2
C9' C 0.8022(11) 0.9862(7) 0.3256(5) 0.0204(13) Uani 0.25 1 d D U P A 2
H9' H 0.854824 1.051102 0.289445 0.024 Uiso 0.25 1 calc R U P A 2
C10' C 0.7662(10) 0.9152(7) 0.2737(6) 0.0198(12) Uani 0.25 1 d D U P A 2
H10' H 0.798133 0.931930 0.200653 0.024 Uiso 0.25 1 calc R U P A 2
C11' C 0.6838(10) 0.8200(7) 0.3282(6) 0.0177(12) Uani 0.25 1 d D U P A 2
C12' C 0.6363(10) 0.7873(7) 0.4364(6) 0.0189(13) Uani 0.25 1 d D U P A 2
H12' H 0.581891 0.723137 0.471953 0.023 Uiso 0.25 1 calc R U P A 2
C13' C 0.6744(15) 0.8558(9) 0.4893(6) 0.0154(16) Uani 0.25 1 d D U P A 2
N3' N 0.6392(10) 0.7547(7) 0.2674(6) 0.0259(13) Uani 0.25 1 d . U P A 2
O1' O 0.5408(10) 0.6873(6) 0.3130(6) 0.0305(13) Uani 0.25 1 d . U P A 2
O2' O 0.706(2) 0.7691(14) 0.1770(9) 0.040(3) Uani 0.25 1 d . U P A 2
C1B C 0.8620(5) 0.4218(3) 0.3944(3) 0.0352(6) Uani 0.75 1 d D U P B 1
F1B F 0.8750(4) 0.5207(2) 0.3142(3) 0.0498(6) Uani 0.75 1 d D U P B 1
F2B F 0.7117(4) 0.4460(3) 0.4589(2) 0.0586(7) Uani 0.75 1 d D U P B 1
F3B F 0.9952(5) 0.3968(4) 0.4457(3) 0.0683(12) Uani 0.75 1 d D U P B 1
O1B O 0.7005(5) 0.3298(5) 0.3116(5) 0.0341(11) Uani 0.75 1 d D U P B 1
O2B O 0.8902(7) 0.1957(3) 0.4358(3) 0.0445(10) Uani 0.75 1 d D U P B 1
O3B O 1.0205(7) 0.2985(4) 0.2609(3) 0.0446(11) Uani 0.75 1 d D U P B 1
S1B S 0.8696(3) 0.29726(14) 0.34376(12) 0.0188(4) Uani 0.75 1 d D U P B 1
C1B' C 0.8488(9) 0.3826(6) 0.4354(6) 0.0352(15) Uani 0.25 1 d D U P C 2
F1B' F 0.7145(9) 0.3625(9) 0.5150(6) 0.0569(18) Uani 0.25 1 d D U P C 2
F2B' F 0.8191(10) 0.4988(5) 0.3893(8) 0.0562(18) Uani 0.25 1 d D U P C 2
F3B' F 0.9949(8) 0.3546(8) 0.4759(6) 0.0364(17) Uani 0.25 1 d D U P C 2
O1B' O 0.6920(16) 0.3336(15) 0.3181(14) 0.040(3) Uani 0.25 1 d D U P C 2
O2B' O 0.9068(17) 0.1739(6) 0.4112(8) 0.032(2) Uani 0.25 1 d D U P C 2
O3B' O 1.0068(18) 0.3296(11) 0.2615(8) 0.038(3) Uani 0.25 1 d D U P C 2
S1B' S 0.8659(11) 0.2955(6) 0.3448(5) 0.0327(15) Uani 0.25 1 d D U P C 2

loop_
_atom_site_aniso_label
_atom_site_aniso_U_11
_atom_site_aniso_U_22
_atom_site_aniso_U_33
_atom_site_aniso_U_23
_atom_site_aniso_U_13
_atom_site_aniso_U_12
C1 0.0165(7) 0.0170(7) 0.0196(8) -0.0065(6) -0.0025(6) -0.0036(6)
C2 0.0203(8) 0.0275(9) 0.0225(9) -0.0125(7) -0.0037(7) -0.0026(7)
C3 0.0258(10) 0.0325(11) 0.0369(12) -0.0223(9) -0.0036(8) -0.0052(8)
C4 0.0273(10) 0.0260(10) 0.0493(14) -0.0201(10) -0.0018(9) -0.0087(8)
C5 0.0236(9) 0.0197(9) 0.0366(11) -0.0081(8) 0.0004(8) -0.0070(7)
C6 0.0167(7) 0.0167(8) 0.0223(8) -0.0051(6) -0.0022(6) -0.0021(6)
C14 0.0244(9) 0.0219(9) 0.0187(8) -0.0019(7) -0.0028(7) -0.0076(7)
C15 0.0267(9) 0.0251(9) 0.0215(9) -0.0015(7) -0.0064(7) -0.0048(7)
C16 0.0382(12) 0.0340(12) 0.0198(9) 0.0011(8) -0.0070(9) 0.0002(9)
C17 0.0421(14) 0.0402(13) 0.0187(9) -0.0006(9) -0.0002(9) -0.0039(11)
C18 0.0310(11) 0.0334(11) 0.0209(9) -0.0059(8) 0.0041(8) -0.0090(9)
C19 0.0230(9) 0.0246(9) 0.0212(8) -0.0045(7) -0.0015(7) -0.0088(7)
C20 0.0247(10) 0.0319(11) 0.0315(11) -0.0030(9) -0.0073(8) -0.0009(8)
C21 0.064(2) 0.091(3) 0.0193(12) 0.0070(14) 0.0057(13) 0.008(2)
C22 0.0214(9) 0.0457(14) 0.0285(10) -0.0094(10) -0.0048(8) -0.0078(9)
I1 0.02047(6) 0.01979(6) 0.01632(5) -0.00414(4) -0.00284(4) -0.00805(4)
C7 0.012(2) 0.0194(8) 0.0165(7) -0.0007(6) -0.0018(7) -0.0009(11)
N1 0.0198(13) 0.0156(16) 0.0162(11) -0.0012(9) -0.0023(9) -0.0039(10)
N2 0.0224(14) 0.0158(18) 0.0138(11) -0.0013(11) -0.0058(12) -0.0032(14)
C8 0.0163(12) 0.0176(14) 0.0156(10) -0.0020(9) -0.0036(8) -0.0015(10)
C9 0.0183(11) 0.0223(12) 0.0167(11) -0.0024(9) -0.0039(8) -0.0024(9)
C10 0.0205(12) 0.0221(13) 0.0156(11) -0.0042(10) -0.0038(9) -0.0015(10)
C11 0.0237(12) 0.0226(12) 0.0218(11) -0.0068(10) -0.0066(9) -0.0022(10)
C12 0.0242(13) 0.0214(13) 0.0191(12) -0.0039(10) -0.0054(10) -0.0055(10)
C13 0.0187(14) 0.0182(15) 0.0145(11) -0.0001(10) -0.0038(10) -0.0028(11)
N3 0.0275(11) 0.0325(12) 0.0175(10) -0.0067(9) -0.0038(8) -0.0047(9)
O1 0.0407(15) 0.041(2) 0.0225(16) -0.0143(14) -0.0037(15) -0.0133(15)
O2 0.0599(17) 0.0488(15) 0.0192(10) -0.0060(10) 0.0016(10) -0.0284(13)
C7' 0.012(2) 0.0194(8) 0.0165(7) -0.0007(6) -0.0018(7) -0.0009(11)
N1' 0.022(4) 0.013(4) 0.024(3) -0.001(3) -0.004(3) -0.005(3)
N2' 0.020(4) 0.019(5) 0.018(3) 0.003(3) -0.003(3) 0.003(3)
C8' 0.014(3) 0.013(3) 0.024(3) 0.001(2) -0.005(2) -0.006(2)
C9' 0.019(3) 0.017(3) 0.022(3) -0.001(2) -0.001(2) -0.007(3)
C10' 0.019(3) 0.022(3) 0.018(3) -0.003(2) -0.006(2) -0.004(3)
C11' 0.018(3) 0.015(3) 0.020(3) -0.001(3) -0.005(3) -0.006(2)
C12' 0.015(3) 0.012(3) 0.026(3) 0.003(2) -0.003(3) -0.007(2)
C13' 0.014(3) 0.015(4) 0.015(3) 0.000(3) -0.004(2) -0.002(3)
N3' 0.030(3) 0.022(3) 0.027(3) -0.008(2) -0.009(3) -0.004(2)
O1' 0.036(3) 0.030(3) 0.031(3) -0.009(3) -0.010(3) -0.013(3)
O2' 0.054(6) 0.046(7) 0.026(5) -0.014(4) -0.006(5) -0.017(5)
C1B 0.0403(16) 0.0331(15) 0.0379(16) -0.0104(12) -0.0159(13) -0.0082(13)
F1B 0.0568(15) 0.0239(10) 0.0720(17) -0.0060(11) -0.0227(13) -0.0121(10)
F2B 0.0689(17) 0.0636(17) 0.0464(14) -0.0382(13) -0.0020(13) 0.0004(14)
F3B 0.078(2) 0.073(2) 0.075(2) -0.0090(17) -0.0487(19) -0.0328(18)
O1B 0.0320(16) 0.041(3) 0.035(2) -0.0078(18) -0.0151(14) -0.0121(17)
O2B 0.0446(19) 0.0281(14) 0.0400(18) 0.0166(13) -0.0091(16) -0.0044(15)
O3B 0.0361(15) 0.041(2) 0.0306(14) -0.0030(13) 0.0094(11) 0.0107(15)
S1B 0.0203(7) 0.0148(6) 0.0160(6) 0.0013(5) -0.0030(5) -0.0020(5)
C1B' 0.029(3) 0.037(3) 0.048(3) -0.024(3) -0.007(2) -0.006(3)
F1B' 0.035(3) 0.092(5) 0.061(4) -0.050(4) 0.011(3) -0.022(3)
F2B' 0.047(4) 0.025(3) 0.105(6) -0.034(3) -0.021(4) 0.005(2)
F3B' 0.025(2) 0.057(4) 0.039(4) -0.032(3) -0.005(2) -0.005(3)
O1B' 0.039(5) 0.036(7) 0.049(7) -0.007(5) -0.019(5) -0.011(5)
O2B' 0.023(3) 0.022(3) 0.047(5) -0.006(3) 0.001(3) -0.009(3)
O3B' 0.043(5) 0.035(5) 0.034(4) -0.006(3) 0.001(3) -0.015(5)
S1B' 0.036(3) 0.030(3) 0.040(3) -0.018(2) -0.005(2) -0.011(2)

loop_
_atom_type_symbol
_atom_type_description
_atom_type_scat_dispersion_real
_atom_type_scat_dispersion_imag
_atom_type_scat_source
C C 0.0033 0.0016 'International Tables Vol C Tables 4.2.6.8 and 6.1.1.4'
H H 0.0000 0.0000 'International Tables Vol C Tables 4.2.6.8 and 6.1.1.4'
N N 0.0061 0.0033 'International Tables Vol C Tables 4.2.6.8 and 6.1.1.4'
O O 0.0106 0.0060 'International Tables Vol C Tables 4.2.6.8 and 6.1.1.4'
I I -0.4742 1.8119 'International Tables Vol C Tables 4.2.6.8 and 6.1.1.4'
S S 0.1246 0.1234 'International Tables Vol C Tables 4.2.6.8 and 6.1.1.4'
F F 0.0171 0.0103 'International Tables Vol C Tables 4.2.6.8 and 6.1.1.4'

loop_
_geom_angle_atom_site_label_1
_geom_angle_atom_site_label_2
_geom_angle_atom_site_label_3
_geom_angle
C2 C1 C6 122.48(18)
C2 C1 I1 118.60(14)
C6 C1 I1 118.92(13)
C1 C2 C3 118.2(2)
C1 C2 H2 120.9
C3 C2 H2 120.9
C4 C3 C2 120.4(2)
C4 C3 H3 119.8
C2 C3 H3 119.8
C5 C4 C3 120.5(2)
C5 C4 H4 119.8
C3 C4 H4 119.8
C4 C5 C6 120.7(2)
C4 C5 H5 119.7
C6 C5 H5 119.7
C5 C6 C1 117.81(19)
C5 C6 C7' 117.7(6)
C1 C6 C7' 124.3(6)
C5 C6 C7 122.6(2)
C1 C6 C7 119.6(2)
C15 C14 C19 123.21(19)
C15 C14 I1 119.09(15)
C19 C14 I1 117.45(15)
C16 C15 C14 117.0(2)
C16 C15 C20 119.5(2)
C14 C15 C20 123.5(2)
C17 C16 C15 122.1(2)
C17 C16 H16 118.9
C15 C16 H16 118.9
C16 C17 C18 119.0(2)
C16 C17 C21 120.2(3)
C18 C17 C21 120.8(3)
C17 C18 C19 121.9(2)
C17 C18 H18 119.1
C19 C18 H18 119.1
C18 C19 C14 116.8(2)
C18 C19 C22 119.4(2)
C14 C19 C22 123.83(19)
C15 C20 H20A 109.5
C15 C20 H20B 109.5
H20A C20 H20B 109.5
C15 C20 H20C 109.5
H20A C20 H20C 109.5
H20B C20 H20C 109.5
C17 C21 H21A 109.5
C17 C21 H21B 109.5
H21A C21 H21B 109.5
C17 C21 H21C 109.5
H21A C21 H21C 109.5
H21B C21 H21C 109.5
C19 C22 H22A 109.5
C19 C22 H22B 109.5
H22A C22 H22B 109.5
C19 C22 H22C 109.5
H22A C22 H22C 109.5
H22B C22 H22C 109.5
C14 I1 C1 97.32(8)
N2 C7 N1 111.6(3)
N2 C7 C6 121.2(3)
N1 C7 C6 127.0(3)
C7 N1 C8 107.4(3)
C7 N1 H1 126.3
C8 N1 H1 126.3
C7 N2 C13 106.9(3)
N1 C8 C9 132.1(3)
N1 C8 C13 106.0(2)
C9 C8 C13 121.9(3)
C10 C9 C8 114.8(3)
C10 C9 H9 122.6
C8 C9 H9 122.6
C9 C10 C11 124.8(3)
C9 C10 N3 117.8(3)
C11 C10 N3 117.4(3)
C12 C11 C10 119.6(3)
C12 C11 H11 120.2
C10 C11 H11 120.2
C11 C12 C13 118.1(3)
C11 C12 H12 121.0
C13 C12 H12 121.0
N2 C13 C12 131.1(3)
N2 C13 C8 108.1(3)
C12 C13 C8 120.8(3)
O2 N3 O1 123.5(3)
O2 N3 C10 118.0(3)
O1 N3 C10 118.5(3)
N2' C7' N1' 117.4(8)
N2' C7' C6 120.8(10)
N1' C7' C6 119.1(10)
C7' N1' C8' 102.5(6)
C7' N1' H1' 128.7
C8' N1' H1' 128.7
C7' N2' C13' 102.0(7)
N1' C8' C9' 131.0(8)
N1' C8' C13' 107.4(6)
C9' C8' C13' 121.6(7)
C10' C9' C8' 115.9(7)
C10' C9' H9' 122.1
C8' C9' H9' 122.1
C11' C10' C9' 121.7(6)
C11' C10' H10' 119.1
C9' C10' H10' 119.1
C12' C11' C10' 122.8(7)
C12' C11' N3' 118.6(7)
C10' C11' N3' 118.5(7)
C11' C12' C13' 116.1(7)
C11' C12' H12' 122.0
C13' C12' H12' 122.0
N2' C13' C12' 129.1(8)
N2' C13' C8' 109.0(6)
C12' C13' C8' 121.9(7)
O2' N3' O1' 124.0(11)
O2' N3' C11' 118.0(10)
O1' N3' C11' 117.9(7)
F2B C1B F3B 108.5(3)
F2B C1B F1B 108.3(3)
F3B C1B F1B 108.0(3)
F2B C1B S1B 111.1(3)
F3B C1B S1B 111.1(3)
F1B C1B S1B 109.6(2)
O3B S1B O1B 116.0(2)
O3B S1B O2B 114.9(2)
O1B S1B O2B 114.7(2)
O3B S1B C1B 104.0(2)
O1B S1B C1B 102.6(2)
O2B S1B C1B 101.9(2)
F2B' C1B' F3B' 106.8(6)
F2B' C1B' F1B' 107.8(6)
F3B' C1B' F1B' 107.9(6)
F2B' C1B' S1B' 112.0(5)
F3B' C1B' S1B' 112.5(5)
F1B' C1B' S1B' 109.7(5)
O3B' S1B' O1B' 116.3(6)
O3B' S1B' O2B' 115.0(5)
O1B' S1B' O2B' 114.7(6)
O3B' S1B' C1B' 104.1(5)
O1B' S1B' C1B' 102.5(5)
O2B' S1B' C1B' 101.4(4)

loop_
_geom_bond_atom_site_label_1
_geom_bond_atom_site_label_2
_geom_bond_distance
C1 C2 1.380(3)
C1 C6 1.399(3)
C1 I1 2.1288(18)
C2 C3 1.400(3)
C2 H2 0.9300
C3 C4 1.384(4)
C3 H3 0.9300
C4 C5 1.380(4)
C4 H4 0.9300
C5 C6 1.396(3)
C5 H5 0.9300
C6 C7' 1.423(8)
C6 C7 1.472(4)
C14 C15 1.398(3)
C14 C19 1.400(3)
C14 I1 2.118(2)
C15 C16 1.390(3)
C15 C20 1.501(3)
C16 C17 1.383(4)
C16 H16 0.9300
C17 C18 1.390(4)
C17 C21 1.508(4)
C18 C19 1.395(3)
C18 H18 0.9300
C19 C22 1.505(3)
C20 H20A 0.9600
C20 H20B 0.9600
C20 H20C 0.9600
C21 H21A 0.9600
C21 H21B 0.9600
C21 H21C 0.9600
C22 H22A 0.9600
C22 H22B 0.9600
C22 H22C 0.9600
C7 N2 1.321(4)
C7 N1 1.363(3)
N1 C8 1.375(4)
N1 H1 0.8600
N2 C13 1.384(4)
C8 C9 1.398(4)
C8 C13 1.412(5)
C9 C10 1.384(4)
C9 H9 0.9300
C10 C11 1.393(4)
C10 N3 1.468(4)
C11 C12 1.381(4)
C11 H11 0.9300
C12 C13 1.394(4)
C12 H12 0.9300
N3 O2 1.222(4)
N3 O1 1.224(6)
C7' N2' 1.301(9)
C7' N1' 1.348(8)
N1' C8' 1.368(8)
N1' H1' 0.8600
N2' C13' 1.380(8)
C8' C9' 1.394(7)
C8' C13' 1.406(9)
C9' C10' 1.393(8)
C9' H9' 0.9300
C10' C11' 1.391(8)
C10' H10' 0.9300
C11' C12' 1.377(8)
C11' N3' 1.465(10)
C12' C13' 1.385(8)
C12' H12' 0.9300
N3' O2' 1.189(14)
N3' O1' 1.207(10)
C1B F2B 1.318(4)
C1B F3B 1.326(4)
C1B F1B 1.338(4)
C1B S1B 1.820(3)
O1B S1B 1.430(2)
O2B S1B 1.442(2)
O3B S1B 1.430(3)
C1B' F2B' 1.310(6)
C1B' F3B' 1.323(5)
C1B' F1B' 1.335(6)
C1B' S1B' 1.817(5)
O1B' S1B' 1.430(4)
O2B' S1B' 1.442(4)
O3B' S1B' 1.430(4)

loop_
_geom_torsion_atom_site_label_1
_geom_torsion_atom_site_label_2
_geom_torsion_atom_site_label_3
_geom_torsion_atom_site_label_4
_geom_torsion
C6 C1 C2 C3 0.0(3)
I1 C1 C2 C3 -179.95(15)
C1 C2 C3 C4 0.6(3)
C2 C3 C4 C5 -0.8(4)
C3 C4 C5 C6 0.3(3)
C4 C5 C6 C1 0.3(3)
C4 C5 C6 C7' -174.2(14)
C4 C5 C6 C7 179.0(4)
C2 C1 C6 C5 -0.5(3)
I1 C1 C6 C5 179.49(14)
C2 C1 C6 C7' 173.6(15)
I1 C1 C6 C7' -6.4(15)
C2 C1 C6 C7 -179.2(4)
I1 C1 C6 C7 0.8(4)
C19 C14 C15 C16 -2.1(3)
I1 C14 C15 C16 -176.17(18)
C19 C14 C15 C20 178.5(2)
I1 C14 C15 C20 4.4(3)
C14 C15 C16 C17 1.2(4)
C20 C15 C16 C17 -179.4(3)
C15 C16 C17 C18 -0.1(4)
C15 C16 C17 C21 179.2(3)
C16 C17 C18 C19 -0.1(4)
C21 C17 C18 C19 -179.4(3)
C17 C18 C19 C14 -0.7(4)
C17 C18 C19 C22 178.4(2)
C15 C14 C19 C18 1.8(3)
I1 C14 C19 C18 176.02(16)
C15 C14 C19 C22 -177.2(2)
I1 C14 C19 C22 -3.0(3)
C5 C6 C7 N2 176.9(6)
C1 C6 C7 N2 -4.5(9)
C5 C6 C7 N1 2.8(9)
C1 C6 C7 N1 -178.5(5)
N2 C7 N1 C8 2.2(8)
C6 C7 N1 C8 176.8(6)
N1 C7 N2 C13 -3.1(9)
C6 C7 N2 C13 -178.0(6)
C7 N1 C8 C9 179.9(5)
C7 N1 C8 C13 -0.4(5)
N1 C8 C9 C10 -179.8(4)
C13 C8 C9 C10 0.5(4)
C8 C9 C10 C11 0.6(4)
C8 C9 C10 N3 -180.0(2)
C9 C10 C11 C12 -1.0(4)
N3 C10 C11 C12 179.5(2)
C10 C11 C12 C13 0.3(4)
C7 N2 C13 C12 -177.8(5)
C7 N2 C13 C8 2.7(7)
C11 C12 C13 N2 -178.7(6)
C11 C12 C13 C8 0.8(5)
N1 C8 C13 N2 -1.4(5)
C9 C8 C13 N2 178.3(4)
N1 C8 C13 C12 179.0(4)
C9 C8 C13 C12 -1.2(5)
C9 C10 N3 O2 0.8(4)
C11 C10 N3 O2 -179.7(3)
C9 C10 N3 O1 -179.9(4)
C11 C10 N3 O1 -0.4(5)
C5 C6 C7' N2' -171(2)
C1 C6 C7' N2' 15(3)
C5 C6 C7' N1' -10(3)
C1 C6 C7' N1' 175.4(15)
N2' C7' N1' C8' -13(3)
C6 C7' N1' C8' -174.5(19)
N1' C7' N2' C13' 14(3)
C6 C7' N2' C13' 175(2)
C7' N1' C8' C9' -174.6(16)
C7' N1' C8' C13' 5.8(18)
N1' C8' C9' C10' -179.8(12)
C13' C8' C9' C10' -0.2(13)
C8' C9' C10' C11' 1.5(12)
C9' C10' C11' C12' -1.7(13)
C9' C10' C11' N3' 175.8(7)
C10' C11' C12' C13' 0.4(13)
N3' C11' C12' C13' -177.1(8)
C7' N2' C13' C12' 174.5(18)
C7' N2' C13' C8' -9(2)
C11' C12' C13' N2' 176.8(17)
C11' C12' C13' C8' 0.9(14)
N1' C8' C13' N2' 2.0(17)
C9' C8' C13' N2' -177.7(14)
N1' C8' C13' C12' 178.7(11)
C9' C8' C13' C12' -1.0(15)
C12' C11' N3' O2' -167.7(12)
C10' C11' N3' O2' 14.7(14)
C12' C11' N3' O1' 10.5(12)
C10' C11' N3' O1' -167.1(8)
F2B C1B S1B O3B 168.8(3)
F3B C1B S1B O3B -70.2(4)
F1B C1B S1B O3B 49.2(3)
F2B C1B S1B O1B 47.6(3)
F3B C1B S1B O1B 168.6(4)
F1B C1B S1B O1B -72.1(3)
F2B C1B S1B O2B -71.4(3)
F3B C1B S1B O2B 49.6(4)
F1B C1B S1B O2B 168.9(3)
F2B' C1B' S1B' O3B' 57.5(8)
F3B' C1B' S1B' O3B' -62.7(9)
F1B' C1B' S1B' O3B' 177.1(8)
F2B' C1B' S1B' O1B' -64.1(9)
F3B' C1B' S1B' O1B' 175.7(9)
F1B' C1B' S1B' O1B' 55.6(9)
F2B' C1B' S1B' O2B' 177.2(7)
F3B' C1B' S1B' O2B' 57.0(8)
F1B' C1B' S1B' O2B' -63.2(8)
